data_1504657
loop_
_publ_author_name
'Zhao, Yu-Jun'
'Loh, Teck-Peng'

_publ_section_title
;
 Asymmetric total synthesis of antiochic acid.
;
_journal_issue 11
_journal_name_full 'Organic letters'
_journal_page_first 2143
_journal_page_last 2145
_journal_paper_doi 10.1021/ol800499p
_journal_volume 10
_journal_year 2008
_chemical_absolute_configuration ad
_chemical_formula_moiety 'C24 H27 Br O'
_chemical_formula_sum 'C24 H27 Br O'
_chemical_formula_weight 411.37
_chemical_name_systematic
;

 ?

;
_space_group_IT_number 19
_symmetry_cell_setting orthorhombic
_symmetry_space_group_name_Hall 'P 2ac 2ab'
_symmetry_space_group_name_H-M 'P 21 21 21'
_atom_sites_solution_hydrogens geom
_atom_sites_solution_primary direct
_atom_sites_solution_secondary difmap
_audit_creation_method SHELXL-97
_cell_angle_alpha 90.00
_cell_angle_beta 90.00
_cell_angle_gamma 90.00
_cell_formula_units_Z 4
_cell_length_a 7.8424(4)
_cell_length_b 14.4807(7)
_cell_length_c 17.6474(9)
_cell_measurement_reflns_used 2989
_cell_measurement_temperature 173(2)
_cell_measurement_theta_max 24.00
_cell_measurement_theta_min 2.70
_cell_volume 2004.10(17)
_computing_cell_refinement 'Bruker SMART'
_computing_data_collection 'Bruker SMART'
_computing_data_reduction 'Bruker SAINT'
_computing_molecular_graphics 'Bruker SHELXTL'
_computing_publication_material 'Bruker SHELXTL'
_computing_structure_refinement 'SHELXL-97 (Sheldrick, 1997)'
_computing_structure_solution 'SHELXS-97 (Sheldrick, 1990)'
_diffrn_ambient_temperature 173(2)
_diffrn_measured_fraction_theta_full 0.987
_diffrn_measured_fraction_theta_max 0.987
_diffrn_measurement_device_type 'CCD area detector'
_diffrn_measurement_method 'phi and omega scans'
_diffrn_radiation_monochromator graphite
_diffrn_radiation_source 'fine-focus sealed tube'
_diffrn_radiation_type MoK\a
_diffrn_radiation_wavelength 0.71073
_diffrn_reflns_av_R_equivalents 0.0512
_diffrn_reflns_av_sigmaI/netI 0.0831
_diffrn_reflns_limit_h_max 11
_diffrn_reflns_limit_h_min -9
_diffrn_reflns_limit_k_max 20
_diffrn_reflns_limit_k_min -14
_diffrn_reflns_limit_l_max 24
_diffrn_reflns_limit_l_min -25
_diffrn_reflns_number 16398
_diffrn_reflns_theta_full 30.51
_diffrn_reflns_theta_max 30.51
_diffrn_reflns_theta_min 1.82
_exptl_absorpt_coefficient_mu 2.061
_exptl_absorpt_correction_T_max 0.6833
_exptl_absorpt_correction_T_min 0.5768
_exptl_absorpt_correction_type multi-scan
_exptl_absorpt_process_details sadabs
_exptl_crystal_colour colourless
_exptl_crystal_density_diffrn 1.363
_exptl_crystal_density_meas 0
_exptl_crystal_density_method 'not measured'
_exptl_crystal_description fragment
_exptl_crystal_F_000 856
_exptl_crystal_size_max 0.30
_exptl_crystal_size_mid 0.20
_exptl_crystal_size_min 0.20
_refine_diff_density_max 0.563
_refine_diff_density_min -0.326
_refine_diff_density_rms 0.078
_refine_ls_abs_structure_details 'Flack H D (1983), Acta Cryst. A39, 876-881'
_refine_ls_abs_structure_Flack 0.002(11)
_refine_ls_extinction_method none
_refine_ls_goodness_of_fit_ref 1.024
_refine_ls_hydrogen_treatment constr
_refine_ls_matrix_type full
_refine_ls_number_parameters 237
_refine_ls_number_reflns 5862
_refine_ls_number_restraints 0
_refine_ls_restrained_S_all 1.024
_refine_ls_R_factor_all 0.0734
_refine_ls_R_factor_gt 0.0449
_refine_ls_shift/su_max 0.001
_refine_ls_shift/su_mean 0.000
_refine_ls_structure_factor_coef Fsqd
_refine_ls_weighting_details 'calc w=1/[\s^2^(Fo^2^)+(0.0478P)^2^+0.0000P] where P=(Fo^2^+2Fc^2^)/3'
_refine_ls_weighting_scheme calc
_refine_ls_wR_factor_gt 0.0980
_refine_ls_wR_factor_ref 0.1205
_reflns_number_gt 4273
_reflns_number_total 5862
_reflns_threshold_expression >2sigma(I)
_cod_data_source_file ol800499p-file004.cif
_cod_data_source_block ltp75
_cod_depositor_comments
;
The following automatic conversions were performed:

'_symmetry_cell_setting' value 'Orthorhombic' changed to
'orthorhombic' according to
/home/saulius/struct/CIF-dictionaries/cif_core.dic dictionary named
'cif_core.dic' version 2.4.1 from 2010-06-29.

Automatic conversion script
Id: cif_fix_values 1715 2011-07-08 13:25:40Z adriana 
;
_cod_original_sg_symbol_H-M P2(1)2(1)2(1)
_cod_database_code 1504657

loop_
_symmetry_equiv_pos_as_xyz
'x, y, z'
'-x+1/2, -y, z+1/2'
'-x, y+1/2, -z+1/2'
'x+1/2, -y+1/2, -z'

loop_
_atom_site_label
_atom_site_type_symbol
_atom_site_fract_x
_atom_site_fract_y
_atom_site_fract_z
_atom_site_U_iso_or_equiv
_atom_site_adp_type
_atom_site_occupancy
_atom_site_symmetry_multiplicity
_atom_site_calc_flag
_atom_site_refinement_flags
Br1 Br -0.12493(5) 0.81847(3) -0.168596(18) 0.03769(11) Uani 1 1 d .
C1 C -0.0253(4) 0.9093(2) -0.03279(17) 0.0281(7) Uani 1 1 d .
H1 H 0.0386 0.9479 -0.0658 0.034 Uiso 1 1 calc R
C2 C -0.1240(5) 0.8394(2) -0.06218(16) 0.0282(7) Uani 1 1 d .
C3 C -0.2215(5) 0.7819(3) -0.0150(2) 0.0376(9) Uani 1 1 d .
H3 H -0.2905 0.7341 -0.0355 0.045 Uiso 1 1 calc R
C4 C -0.2140(5) 0.7972(2) 0.06318(18) 0.0334(8) Uani 1 1 d .
H4 H -0.2794 0.7590 0.0959 0.040 Uiso 1 1 calc R
C5 C -0.1127(5) 0.8672(2) 0.09458(16) 0.0264(6) Uani 1 1 d .
C6 C -0.0187(4) 0.9239(2) 0.04574(18) 0.0263(7) Uani 1 1 d .
C7 C 0.0948(5) 1.0016(2) 0.07327(17) 0.0348(9) Uani 1 1 d .
H7A H 0.0709 1.0577 0.0431 0.042 Uiso 1 1 calc R
H7B H 0.2155 0.9844 0.0647 0.042 Uiso 1 1 calc R
C8 C 0.0692(5) 1.0234(2) 0.15673(18) 0.0336(8) Uani 1 1 d .
H8A H -0.0375 1.0589 0.1640 0.040 Uiso 1 1 calc R
H8B H 0.1656 1.0609 0.1759 0.040 Uiso 1 1 calc R
C9 C 0.0596(5) 0.9315(2) 0.19956(18) 0.0251(7) Uani 1 1 d .
H9 H 0.1512 0.8925 0.1765 0.030 Uiso 1 1 calc R
C10 C -0.1083(4) 0.8793(2) 0.18182(15) 0.0248(6) Uani 1 1 d .
C11 C -0.2741(5) 0.9310(3) 0.2042(2) 0.0339(9) Uani 1 1 d .
H11A H -0.2669 0.9953 0.1873 0.051 Uiso 1 1 calc R
H11B H -0.2878 0.9293 0.2594 0.051 Uiso 1 1 calc R
H11C H -0.3722 0.9010 0.1802 0.051 Uiso 1 1 calc R
C12 C -0.1098(5) 0.7848(2) 0.22326(17) 0.0278(7) Uani 1 1 d .
H12A H -0.2242 0.7567 0.2175 0.033 Uiso 1 1 calc R
H12B H -0.0266 0.7433 0.1983 0.033 Uiso 1 1 calc R
C13 C -0.0665(5) 0.7904(2) 0.30829(17) 0.0280(7) Uani 1 1 d .
H13A H -0.1544 0.8266 0.3355 0.034 Uiso 1 1 calc R
H13B H -0.0616 0.7278 0.3306 0.034 Uiso 1 1 calc R
C14 C 0.1049(4) 0.8372(2) 0.31453(14) 0.0240(6) Uani 1 1 d .
H14 H 0.1818 0.8020 0.2797 0.029 Uiso 1 1 calc R
C15 C 0.1058(5) 0.9367(2) 0.28464(16) 0.0292(7) Uani 1 1 d .
C16 C -0.0059(5) 1.0027(3) 0.3318(2) 0.0404(9) Uani 1 1 d .
H16A H 0.0500 1.0154 0.3803 0.061 Uiso 1 1 calc R
H16B H -0.1172 0.9741 0.3410 0.061 Uiso 1 1 calc R
H16C H -0.0216 1.0607 0.3040 0.061 Uiso 1 1 calc R
C17 C 0.2913(5) 0.9594(3) 0.30046(19) 0.0402(10) Uani 1 1 d .
H17A H 0.3652 0.9356 0.2594 0.048 Uiso 1 1 calc R
H17B H 0.3077 1.0270 0.3046 0.048 Uiso 1 1 calc R
C18 C 0.2028(5) 0.8449(2) 0.38944(17) 0.0299(8) Uani 1 1 d .
H18 H 0.1255 0.8680 0.4303 0.036 Uiso 1 1 calc R
C19 C 0.2826(5) 0.7559(3) 0.41311(17) 0.0307(8) Uani 1 1 d .
C20 C 0.2107(6) 0.7057(3) 0.4717(2) 0.0406(10) Uani 1 1 d .
H20 H 0.1169 0.7307 0.4990 0.049 Uiso 1 1 calc R
C21 C 0.2724(6) 0.6216(3) 0.4906(3) 0.0525(12) Uani 1 1 d .
H21 H 0.2217 0.5887 0.5314 0.063 Uiso 1 1 calc R
C22 C 0.4080(8) 0.5826(3) 0.4519(3) 0.0684(17) Uani 1 1 d .
H22 H 0.4484 0.5227 0.4645 0.082 Uiso 1 1 calc R
C23 C 0.4828(7) 0.6331(4) 0.3946(3) 0.0665(16) Uani 1 1 d .
H23 H 0.5776 0.6081 0.3681 0.080 Uiso 1 1 calc R
C24 C 0.4216(5) 0.7198(3) 0.3751(2) 0.0470(11) Uani 1 1 d .
H24 H 0.4749 0.7542 0.3359 0.056 Uiso 1 1 calc R
O1 O 0.3318(4) 0.91429(19) 0.37201(13) 0.0417(7) Uani 1 1 d .

loop_
_atom_site_aniso_label
_atom_site_aniso_U_11
_atom_site_aniso_U_22
_atom_site_aniso_U_33
_atom_site_aniso_U_23
_atom_site_aniso_U_13
_atom_site_aniso_U_12
Br1 0.0361(2) 0.0460(2) 0.03098(14) -0.00568(15) -0.00587(15) -0.00022(19)
C1 0.0250(19) 0.0303(19) 0.0289(14) 0.0049(13) 0.0018(12) -0.0039(15)
C2 0.0232(16) 0.0305(18) 0.0308(13) -0.0026(11) -0.0043(14) 0.0030(16)
C3 0.035(2) 0.038(2) 0.0395(18) -0.0040(16) -0.0040(16) -0.0151(17)
C4 0.030(2) 0.036(2) 0.0345(16) 0.0027(14) -0.0014(14) -0.0106(16)
C5 0.0206(17) 0.0268(16) 0.0317(13) 0.0002(12) 0.0021(14) -0.0021(15)
C6 0.0237(18) 0.0256(18) 0.0297(14) 0.0000(13) -0.0006(12) -0.0042(14)
C7 0.043(3) 0.0301(18) 0.0312(14) 0.0023(13) 0.0018(15) -0.0187(17)
C8 0.041(2) 0.0256(17) 0.0340(16) -0.0012(13) 0.0019(14) -0.0121(15)
C9 0.0281(18) 0.0196(16) 0.0276(13) -0.0075(12) 0.0038(12) -0.0049(13)
C10 0.0197(17) 0.0259(15) 0.0289(14) -0.0004(11) 0.0031(12) -0.0016(14)
C11 0.026(2) 0.041(2) 0.0348(17) 0.0024(15) 0.0022(14) 0.0068(17)
C12 0.0243(19) 0.0249(15) 0.0343(14) 0.0034(12) -0.0022(14) -0.0024(15)
C13 0.0270(18) 0.0259(17) 0.0310(14) 0.0037(12) 0.0010(12) 0.0005(14)
C14 0.0188(16) 0.0295(17) 0.0236(12) -0.0061(10) 0.0042(11) 0.0029(13)
C15 0.031(2) 0.0307(17) 0.0260(12) -0.0053(12) 0.0045(14) -0.0056(16)
C16 0.056(3) 0.0286(19) 0.0364(16) -0.0088(17) 0.0085(19) 0.0037(17)
C17 0.042(2) 0.049(2) 0.0295(15) -0.0110(17) -0.0001(15) -0.019(2)
C18 0.0301(19) 0.034(2) 0.0253(13) -0.0096(13) 0.0011(13) 0.0008(15)
C19 0.0244(19) 0.041(2) 0.0267(14) -0.0111(14) -0.0075(13) 0.0076(16)
C20 0.038(2) 0.046(3) 0.0377(17) -0.0083(16) -0.0091(16) -0.0014(18)
C21 0.058(3) 0.051(3) 0.049(2) -0.004(2) -0.025(2) 0.000(2)
C22 0.087(4) 0.051(3) 0.068(3) -0.014(2) -0.055(3) 0.027(3)
C23 0.050(3) 0.092(4) 0.058(3) -0.032(3) -0.026(2) 0.048(3)
C24 0.034(2) 0.070(3) 0.0364(18) -0.0176(19) -0.0076(15) 0.015(2)
O1 0.0420(18) 0.0514(17) 0.0316(11) -0.0080(11) -0.0096(10) -0.0132(13)

loop_
_atom_type_symbol
_atom_type_description
_atom_type_scat_dispersion_real
_atom_type_scat_dispersion_imag
_atom_type_scat_source
C C 0.0033 0.0016 'International Tables Vol C Tables 4.2.6.8 and 6.1.1.4'
H H 0.0000 0.0000 'International Tables Vol C Tables 4.2.6.8 and 6.1.1.4'
O O 0.0106 0.0060 'International Tables Vol C Tables 4.2.6.8 and 6.1.1.4'
Br Br -0.2901 2.4595 'International Tables Vol C Tables 4.2.6.8 and 6.1.1.4'

loop_
_geom_angle_atom_site_label_1
_geom_angle_atom_site_label_2
_geom_angle_atom_site_label_3
_geom_angle
C2 C1 C6 120.2(3)
C1 C2 C3 121.3(3)
C1 C2 Br1 119.4(3)
C3 C2 Br1 119.3(3)
C4 C3 C2 117.9(3)
C3 C4 C5 121.9(3)
C6 C5 C4 118.6(3)
C6 C5 C10 122.2(3)
C4 C5 C10 119.1(3)
C5 C6 C1 120.1(3)
C5 C6 C7 123.2(3)
C1 C6 C7 116.7(3)
C6 C7 C8 112.8(3)
C7 C8 C9 107.7(3)
C8 C9 C15 115.1(3)
C8 C9 C10 111.5(3)
C15 C9 C10 114.8(3)
C5 C10 C9 105.9(3)
C5 C10 C12 111.6(2)
C9 C10 C12 109.9(3)
C5 C10 C11 106.8(3)
C9 C10 C11 115.1(3)
C12 C10 C11 107.4(3)
C13 C12 C10 114.3(3)
C14 C13 C12 106.9(3)
C13 C14 C18 122.8(3)
C13 C14 C15 113.6(3)
C18 C14 C15 103.0(3)
C17 C15 C14 98.3(3)
C17 C15 C16 108.2(3)
C14 C15 C16 113.2(3)
C17 C15 C9 114.5(3)
C14 C15 C9 106.6(3)
C16 C15 C9 114.9(3)
O1 C17 C15 105.8(3)
O1 C18 C19 111.3(3)
O1 C18 C14 102.5(2)
C19 C18 C14 112.9(3)
C24 C19 C20 119.0(4)
C24 C19 C18 121.4(4)
C20 C19 C18 119.4(3)
C21 C20 C19 120.7(4)
C20 C21 C22 121.4(5)
C23 C22 C21 118.2(4)
C22 C23 C24 120.9(4)
C19 C24 C23 119.7(5)
C17 O1 C18 109.9(3)

loop_
_geom_bond_atom_site_label_1
_geom_bond_atom_site_label_2
_geom_bond_distance
Br1 C2 1.902(3)
C1 C2 1.376(5)
C1 C6 1.403(4)
C2 C3 1.404(5)
C3 C4 1.398(5)
C4 C5 1.402(5)
C5 C6 1.400(4)
C5 C10 1.550(4)
C6 C7 1.515(5)
C7 C8 1.520(4)
C8 C9 1.533(5)
C9 C15 1.546(4)
C9 C10 1.550(5)
C10 C12 1.551(4)
C10 C11 1.552(5)
C12 C13 1.541(4)
C13 C14 1.509(5)
C14 C18 1.533(4)
C14 C15 1.535(4)
C15 C17 1.517(5)
C15 C16 1.541(5)
C17 O1 1.457(4)
C18 O1 1.459(4)
C18 C19 1.492(5)
C19 C24 1.382(5)
C19 C20 1.385(5)
C20 C21 1.352(6)
C21 C22 1.385(7)
C22 C23 1.379(8)
C23 C24 1.388(7)
